data_7715947
loop_
_publ_author_name
'Zhang, Kenneth'
'Wallis, Matthew J.'
'Craze, Alexander R.'
'Hayami, Shinya'
'Min, Hyunsung'
'Fanna, Daniel J.'
'Bhadbhade, Mohan M.'
'Tian, Ruoming'
'Marjo, Christopher E.'
'Lindoy, Leonard F.'
'Li, Feng'

_publ_section_title
;
 Spin crossover of a Fe(II) mononuclear complex induced by intermolecular
 factors involving chloride and solvent ordering.
;
_journal_issue 34
_journal_name_full 'Dalton transactions (Cambridge, England : 2003)'
_journal_page_first 14144
_journal_page_last 14152
_journal_paper_doi 10.1039/d4dt00706a
_journal_volume 53
_journal_year 2024
_chemical_formula_moiety 'C33 H33 Fe N13, 2(Cl), 0.75(O), 0.75(C O), 2.25[CH4O], 1.55[H2O]'
_chemical_formula_sum 'C36 H45.1 Cl2 Fe N13 O5.3'
_chemical_formula_weight 871.50
_space_group_crystal_system monoclinic
_space_group_IT_number 15
_space_group_name_Hall '-C 2yc'
_space_group_name_H-M_alt 'C 1 2/c 1'
_atom_sites_solution_hydrogens geom
_audit_creation_date 2024-03-08
_audit_creation_method
;
Olex2 1.5
(compiled 2023.08.24 svn.re1ec1418 for OlexSys, GUI svn.r6817)
;
_audit_update_record
;
2024-03-08 deposited with the CCDC.	2024-05-01 downloaded from the CCDC.
;
_cell_angle_alpha 90
_cell_angle_beta 129.08(3)
_cell_angle_gamma 90
_cell_formula_units_Z 8
_cell_length_a 32.281(7)
_cell_length_b 16.537(3)
_cell_length_c 20.748(4)
_cell_measurement_reflns_used 2562
_cell_measurement_temperature 300.00
_cell_measurement_theta_max 20.00
_cell_measurement_theta_min 2.39
_cell_volume 8598(5)
_computing_molecular_graphics 'Olex2 1.5 (Dolomanov et al., 2009)'
_computing_publication_material 'Olex2 1.5 (Dolomanov et al., 2009)'
_computing_structure_refinement 'XL  (Sheldrick, 2008)'
_computing_structure_solution 'SHELXT 2018/2 (Sheldrick, 2018)'
_diffrn_ambient_temperature 300.00
_diffrn_measured_fraction_theta_full 0.944
_diffrn_measured_fraction_theta_max 0.944
_diffrn_measurement_device_type 'Australian Synchrotron MX1 Beamline'
_diffrn_measurement_method '\w scans'
_diffrn_radiation_type MoK\a
_diffrn_radiation_wavelength 0.71073
_diffrn_reflns_av_R_equivalents 0.0285
_diffrn_reflns_av_unetI/netI 0.0192
_diffrn_reflns_Laue_measured_fraction_full 0.944
_diffrn_reflns_Laue_measured_fraction_max 0.944
_diffrn_reflns_limit_h_max 33
_diffrn_reflns_limit_h_min -33
_diffrn_reflns_limit_k_max 17
_diffrn_reflns_limit_k_min -17
_diffrn_reflns_limit_l_max 21
_diffrn_reflns_limit_l_min -21
_diffrn_reflns_number 29622
_diffrn_reflns_point_group_measured_fraction_full 0.944
_diffrn_reflns_point_group_measured_fraction_max 0.944
_diffrn_reflns_theta_full 21.966
_diffrn_reflns_theta_max 21.966
_diffrn_reflns_theta_min 1.475
_exptl_absorpt_coefficient_mu 0.532
_exptl_absorpt_correction_type none
_exptl_crystal_colour 'clear reddish orange'
_exptl_crystal_colour_lustre clear
_exptl_crystal_colour_modifier reddish
_exptl_crystal_colour_primary orange
_exptl_crystal_density_diffrn 1.347
_exptl_crystal_description block
_exptl_crystal_F_000 3636
_exptl_crystal_preparation 'Magnetic properties,Magnetic properties'
_exptl_crystal_recrystallization_method 'Vapour diffusion of diethyl ether'
_exptl_crystal_size_max 0.2
_exptl_crystal_size_mid 0.1
_exptl_crystal_size_min 0.1
_refine_diff_density_max 0.566
_refine_diff_density_min -0.476
_refine_diff_density_rms 0.076
_refine_ls_extinction_method none
_refine_ls_goodness_of_fit_ref 1.081
_refine_ls_hydrogen_treatment constr
_refine_ls_matrix_type full
_refine_ls_number_parameters 464
_refine_ls_number_reflns 4959
_refine_ls_number_restraints 154
_refine_ls_restrained_S_all 1.082
_refine_ls_R_factor_all 0.0822
_refine_ls_R_factor_gt 0.0712
_refine_ls_shift/su_max 0.001
_refine_ls_shift/su_mean 0.000
_refine_ls_structure_factor_coef Fsqd
_refine_ls_weighting_details 'w=1/[\s^2^(Fo^2^)+(0.1734P)^2^+0.6351P] where P=(Fo^2^+2Fc^2^)/3'
_refine_ls_weighting_scheme calc
_refine_ls_wR_factor_gt 0.2190
_refine_ls_wR_factor_ref 0.2375
_reflns_Friedel_coverage 0.000
_reflns_number_gt 3776
_reflns_number_total 4959
_reflns_threshold_expression 'I > 2\s(I)'
_cod_data_source_file d4dt00706a2.cif
_cod_data_source_block cut94
_cod_depositor_comments 'Adding full bibliography for 7715944--7715949.cif.'
_cod_original_cell_volume 8598(4)
_cod_original_formula_sum 'C36 H45.10 Cl2 Fe N13 O5.30'
_cod_database_code 7715947
_shelx_shelxl_version_number 2019/1
_shelx_space_group_comment
;
The symmetry employed for this shelxl refinement is uniquely defined
by the following loop, which should always be used as a source of
symmetry information in preference to the above space-group names.
They are only intended as comments.
;
_shelx_estimated_absorpt_t_max 0.949
_shelx_estimated_absorpt_t_min 0.901
_olex2_refinement_description
;
1. Fixed Uiso
 At 1.2 times of:
  All C(H) groups, All C(H,H) groups
2. Restrained distances
 N4A-C11A = N4A-C7A
 1.3 with sigma of 0.02
 C7A-C8A = C8A-C9A = C10A-C9A = C11A-C10A
 1.4 with sigma of 0.02
 N4C-C7C = N4C-C11C
 1.3 with sigma of 0.02
 C7C-C8C = C8C-C9C = C10C-C9C = C11C-C10C
 1.4 with sigma of 0.02
 N4B-C7B = N4B-C11B
 1.3 with sigma of 0.02
 C7B-C8B = C8B-C9B = C10B-C9B = C11B-C10B
 1.4 with sigma of 0.02
 O4-C4
 1.4 with sigma of 0.01
 N4A-C9A
 2.7 with sigma of 0.04
 C10A-C7A
 2.8 with sigma of 0.04
 C11A-C8A
 2.8 with sigma of 0.04
 N4C-C9C
 2.7 with sigma of 0.04
 C10C-C7C
 2.8 with sigma of 0.04
 C8C-C11C
 2.8 with sigma of 0.04
 N4B-C9B
 2.7 with sigma of 0.04
 C11B-C8B
 2.8 with sigma of 0.04
 C7B-C10B
 2.8 with sigma of 0.04
3. Restrained planarity
 N4A, C9A, C8A, C7A, C10A, C11A
 with sigma of 0.1
 N4C, C9C, C8C, C10C, C7C, C11C
 with sigma of 0.1
 C9B, N4B, C10B, C11B, C8B, C7B
 with sigma of 0.1
4. Uiso/Uaniso restraints and constraints
O4 \\sim C4: within 2A with sigma of 0.04 and sigma for terminal atoms of 0.08
within 2A
5. Rigid body (RIGU) restrains
 N4A, C9A, C8A, C7A, C10A, C11A
 with sigma for 1-2 distances of 0.004 and sigma for 1-3 distances of 0.004
 N4C, C9C, C8C, C10C, C7C, C11C
 with sigma for 1-2 distances of 0.004 and sigma for 1-3 distances of 0.004
 C9B, N4B, C10B, C11B, C8B, C7B
 with sigma for 1-2 distances of 0.004 and sigma for 1-3 distances of 0.004
 C4, O4
 with sigma for 1-2 distances of 0.004 and sigma for 1-3 distances of 0.004
6. Others
 Fixed Sof: O3(0.75) O4(0.75) C4(0.75)
7.a Secondary CH2 refined with riding coordinates:
 C1C(H1CA,H1CB), C1B(H1BA,H1BB), C1A(H1AA,H1AB), C2C(H2CA,H2CB), C2A(H2AA,
 H2AB), C2B(H2BA,H2BB)
7.b Aromatic/amide H refined with riding coordinates:
 C6B(H6B), C6C(H6C), C5B(H5B), C6A(H6A), C3A(H3A), C3C(H3C), C3B(H3B),
 C5C(H5C), C10B(H10B), C5A(H5A), C8A(H8A), C11B(H11B), C8C(H8C), C7A(H7A),
 C8B(H8B), C10C(H10C), C10A(H10A), C7C(H7C), C11A(H11A), C11C(H11C), C7B(H7B)
;
_smtbx_masks_void_probe_radius 1.2
_smtbx_masks_void_truncation_radius 1.2
_olex2_submission_special_instructions 'No special instructions were received'

loop_
_space_group_symop_operation_xyz
'x, y, z'
'-x, y, -z+1/2'
'x+1/2, y+1/2, z'
'-x+1/2, y+1/2, -z+1/2'
'-x, -y, -z'
'x, -y, z-1/2'
'-x+1/2, -y+1/2, -z'
'x+1/2, -y+1/2, z-1/2'

loop_
_atom_site_label
_atom_site_type_symbol
_atom_site_fract_x
_atom_site_fract_y
_atom_site_fract_z
_atom_site_U_iso_or_equiv
_atom_site_adp_type
_atom_site_occupancy
_atom_site_site_symmetry_order
_atom_site_calc_flag
_atom_site_refinement_flags_posn
_atom_site_refinement_flags_adp
_atom_site_refinement_flags_occupancy
_atom_site_disorder_assembly
_atom_site_disorder_group
Fe1 Fe 0.19338(2) 0.51282(4) 0.29704(4) 0.1019(4) Uani 1 1 d . . . . .
Cl1 Cl 0.32697(6) 0.39855(8) 0.60920(9) 0.1289(5) Uani 1 1 d . . . . .
Cl2 Cl 0.36992(7) 0.65875(11) 0.57477(10) 0.1542(6) Uani 1 1 d . . . . .
N2B N 0.23552(15) 0.4026(2) 0.3597(2) 0.1031(10) Uani 1 1 d . . . . .
N2C N 0.26033(14) 0.5625(2) 0.3113(2) 0.1005(9) Uani 1 1 d . . . . .
N3B N 0.28005(14) 0.2902(2) 0.4210(2) 0.1043(10) Uani 1 1 d . . . . .
N3C N 0.32971(14) 0.6193(2) 0.3301(2) 0.1042(10) Uani 1 1 d . . . . .
N1C N 0.17841(16) 0.4769(2) 0.1840(2) 0.1086(11) Uani 1 1 d . . . . .
N2A N 0.21673(14) 0.5713(2) 0.4082(2) 0.1046(10) Uani 1 1 d . . . . .
N3A N 0.23842(16) 0.6284(2) 0.5223(2) 0.1101(11) Uani 1 1 d . . . . .
N1B N 0.13284(15) 0.4410(3) 0.2844(2) 0.1132(11) Uani 1 1 d . . . . .
N1 N 0.07289(17) 0.5143(2) 0.1246(3) 0.1183(12) Uani 1 1 d . . . . .
N1A N 0.14995(15) 0.6241(2) 0.2497(2) 0.1132(11) Uani 1 1 d . . . . .
C4C C 0.25591(17) 0.5505(3) 0.2411(3) 0.1014(12) Uani 1 1 d . . . . .
C6B C 0.28154(19) 0.3674(3) 0.3987(3) 0.1033(12) Uani 1 1 d . . . . .
H6B H 0.311540 0.391468 0.409954 0.124 Uiso 1 1 calc R U . . .
C9B C 0.32302(18) 0.2341(3) 0.4656(3) 0.1081(12) Uani 1 1 d D . . . .
N4B N 0.4063(2) 0.1216(3) 0.5520(3) 0.1453(15) Uani 1 1 d D . . . .
C6C C 0.30522(19) 0.6027(3) 0.3626(3) 0.1053(12) Uani 1 1 d . . . . .
H6C H 0.318707 0.618120 0.415768 0.126 Uiso 1 1 calc R U . . .
C4B C 0.20242(18) 0.3472(3) 0.3571(3) 0.1056(12) Uani 1 1 d . . . . .
N4C N 0.47080(19) 0.7507(3) 0.4401(3) 0.1453(15) Uani 1 1 d D . . . .
N4A N 0.3073(2) 0.6662(3) 0.7728(3) 0.1413(15) Uani 1 1 d D . . . .
C9C C 0.37728(18) 0.6619(3) 0.3669(3) 0.1080(12) Uani 1 1 d D . . . .
C5B C 0.23003(18) 0.2778(3) 0.3948(3) 0.1078(12) Uani 1 1 d . . . . .
H5B H 0.217137 0.230900 0.401465 0.129 Uiso 1 1 calc R U . . .
C4A C 0.19065(19) 0.6455(3) 0.3894(3) 0.1116(13) Uani 1 1 d . . . . .
C6A C 0.24533(19) 0.5639(3) 0.4887(3) 0.1080(12) Uani 1 1 d . . . . .
H6A H 0.267571 0.520236 0.519243 0.130 Uiso 1 1 calc R U . . .
C3A C 0.15612(19) 0.6710(3) 0.3042(3) 0.1175(14) Uani 1 1 d . . . . .
H3A H 0.138647 0.720565 0.288913 0.141 Uiso 1 1 calc R U . . .
C3C C 0.2116(2) 0.5029(3) 0.1763(3) 0.1120(14) Uani 1 1 d . . . . .
H3C H 0.207414 0.491198 0.128613 0.134 Uiso 1 1 calc R U . . .
C3B C 0.14870(18) 0.3709(3) 0.3176(3) 0.1127(13) Uani 1 1 d . . . . .
H3B H 0.125574 0.335847 0.316139 0.135 Uiso 1 1 calc R U . . .
C1C C 0.0822(2) 0.4790(3) 0.0706(3) 0.1229(15) Uani 1 1 d . . . . .
H1CA H 0.084354 0.521907 0.040982 0.148 Uiso 1 1 calc R U . . .
H1CB H 0.052083 0.444868 0.029821 0.148 Uiso 1 1 calc R U . . .
C5C C 0.29724(18) 0.5858(3) 0.2506(3) 0.1082(13) Uani 1 1 d . . . . .
H5C H 0.302883 0.587425 0.211812 0.130 Uiso 1 1 calc R U . . .
C10B C 0.3146(2) 0.1579(3) 0.4828(3) 0.1210(14) Uani 1 1 d D . . . .
H10B H 0.281340 0.142490 0.465919 0.145 Uiso 1 1 calc R U . . .
C5A C 0.2038(2) 0.6803(3) 0.4584(3) 0.1163(14) Uani 1 1 d . . . . .
H5A H 0.191832 0.729874 0.462141 0.140 Uiso 1 1 calc R U . . .
C9A C 0.2625(2) 0.6409(3) 0.6074(3) 0.1109(13) Uani 1 1 d D . . . .
C8A C 0.3096(2) 0.6028(3) 0.6707(3) 0.1258(15) Uani 1 1 d D . . . .
H8A H 0.327075 0.568433 0.659185 0.151 Uiso 1 1 calc R U . . .
C11B C 0.3579(2) 0.1054(3) 0.5264(3) 0.1328(16) Uani 1 1 d D . . . .
H11B H 0.352340 0.054385 0.538566 0.159 Uiso 1 1 calc R U . . .
C1B C 0.0471(2) 0.4629(3) 0.1466(3) 0.1236(15) Uani 1 1 d . . . . .
H1BA H 0.044967 0.408245 0.127871 0.148 Uiso 1 1 calc R U . . .
H1BB H 0.010947 0.482039 0.118329 0.148 Uiso 1 1 calc R U . . .
C8C C 0.4057(2) 0.6910(3) 0.4459(3) 0.1310(16) Uani 1 1 d D . . . .
H8C H 0.394086 0.682073 0.476473 0.157 Uiso 1 1 calc R U . . .
C7A C 0.3302(2) 0.6177(3) 0.7524(3) 0.1361(17) Uani 1 1 d D . . . .
H7A H 0.361765 0.592115 0.795013 0.163 Uiso 1 1 calc R U . . .
C1A C 0.06119(19) 0.5999(3) 0.1170(3) 0.1334(17) Uani 1 1 d . . . . .
H1AA H 0.043382 0.611405 0.140061 0.160 Uiso 1 1 calc R U . . .
H1AB H 0.037317 0.614921 0.058838 0.160 Uiso 1 1 calc R U . . .
C8B C 0.3724(2) 0.2530(3) 0.4904(3) 0.1359(17) Uani 1 1 d D . . . .
H8B H 0.378814 0.303401 0.478270 0.163 Uiso 1 1 calc R U . . .
C10C C 0.3959(2) 0.6772(3) 0.3238(3) 0.1347(17) Uani 1 1 d D . . . .
H10C H 0.377904 0.658870 0.269797 0.162 Uiso 1 1 calc R U . . .
C10A C 0.2382(2) 0.6916(3) 0.6277(3) 0.1331(16) Uani 1 1 d D . . . .
H10A H 0.206556 0.718267 0.586634 0.160 Uiso 1 1 calc R U . . .
C2C C 0.13253(18) 0.4295(3) 0.1174(3) 0.1240(15) Uani 1 1 d . . . . .
H2CA H 0.128634 0.382181 0.140859 0.149 Uiso 1 1 calc R U . . .
H2CB H 0.138519 0.411088 0.079474 0.149 Uiso 1 1 calc R U . . .
C2A C 0.1122(2) 0.6495(3) 0.1626(3) 0.1335(17) Uani 1 1 d . . . . .
H2AA H 0.128262 0.642155 0.136170 0.160 Uiso 1 1 calc R U . . .
H2AB H 0.103935 0.706408 0.159719 0.160 Uiso 1 1 calc R U . . .
C2B C 0.07674(19) 0.4621(3) 0.2391(3) 0.1248(15) Uani 1 1 d . . . . .
H2BA H 0.074358 0.515053 0.256737 0.150 Uiso 1 1 calc R U . . .
H2BB H 0.060359 0.423169 0.251824 0.150 Uiso 1 1 calc R U . . .
C7C C 0.4528(2) 0.7348(3) 0.4803(4) 0.1408(18) Uani 1 1 d D . . . .
H7C H 0.472266 0.753473 0.534525 0.169 Uiso 1 1 calc R U . . .
C11A C 0.2622(3) 0.7017(4) 0.7112(4) 0.1424(18) Uani 1 1 d D . . . .
H11A H 0.245598 0.735538 0.724568 0.171 Uiso 1 1 calc R U . . .
C11C C 0.4435(2) 0.7220(4) 0.3655(4) 0.156(2) Uani 1 1 d D . . . .
H11C H 0.456483 0.731810 0.336982 0.187 Uiso 1 1 calc R U . . .
C7B C 0.4130(2) 0.1957(4) 0.5340(4) 0.1507(19) Uani 1 1 d D . . . .
H7B H 0.446583 0.209786 0.551591 0.181 Uiso 1 1 calc R U . . .
O3 O 0.4000(3) 0.4845(5) 0.5784(5) 0.212(3) Uiso 0.75 1 d . . P . .
O4 O 0.3952(3) 0.4597(5) 0.4624(5) 0.224(3) Uani 0.75 1 d D U P . .
C4 C 0.4443(4) 0.4476(9) 0.4817(8) 0.221(5) Uani 0.75 1 d D U P . .

loop_
_atom_site_aniso_label
_atom_site_aniso_U_11
_atom_site_aniso_U_22
_atom_site_aniso_U_33
_atom_site_aniso_U_23
_atom_site_aniso_U_13
_atom_site_aniso_U_12
Fe1 0.1029(6) 0.1025(5) 0.0889(6) -0.0006(3) 0.0550(5) -0.0047(3)
Cl1 0.1459(11) 0.1190(9) 0.1282(10) 0.0115(7) 0.0895(9) 0.0002(7)
Cl2 0.1601(13) 0.1665(14) 0.1425(13) 0.0093(10) 0.0985(11) 0.0154(10)
N2B 0.101(2) 0.111(3) 0.090(2) -0.0047(18) 0.056(2) -0.010(2)
N2C 0.100(2) 0.102(2) 0.091(2) -0.0049(18) 0.056(2) -0.0056(19)
N3B 0.097(3) 0.114(3) 0.089(2) 0.0021(19) 0.052(2) 0.004(2)
N3C 0.103(2) 0.106(2) 0.095(3) -0.0029(19) 0.059(2) -0.0082(19)
N1C 0.098(2) 0.109(3) 0.101(3) -0.003(2) 0.054(2) -0.004(2)
N2A 0.101(2) 0.105(3) 0.092(3) -0.0005(19) 0.054(2) -0.0030(19)
N3A 0.116(3) 0.109(3) 0.105(3) -0.002(2) 0.069(2) -0.006(2)
N1B 0.102(3) 0.126(3) 0.096(2) 0.009(2) 0.055(2) 0.013(2)
N1 0.107(3) 0.109(3) 0.119(3) 0.004(2) 0.062(3) -0.006(2)
N1A 0.106(3) 0.110(3) 0.092(3) 0.004(2) 0.047(2) -0.012(2)
C4C 0.097(3) 0.107(3) 0.085(3) -0.008(2) 0.050(2) -0.008(2)
C6B 0.097(3) 0.114(3) 0.090(3) -0.004(2) 0.055(3) -0.003(3)
C9B 0.102(3) 0.121(3) 0.089(3) -0.008(2) 0.055(2) 0.003(3)
N4B 0.128(3) 0.151(4) 0.136(4) 0.006(3) 0.073(3) 0.024(3)
C6C 0.112(3) 0.105(3) 0.094(3) 0.003(2) 0.063(3) 0.001(3)
C4B 0.102(3) 0.108(3) 0.097(3) 0.003(2) 0.057(3) 0.000(3)
N4C 0.129(3) 0.158(4) 0.129(3) -0.014(3) 0.072(3) -0.033(3)
N4A 0.177(4) 0.134(3) 0.121(3) -0.005(3) 0.098(3) -0.013(3)
C9C 0.100(3) 0.104(3) 0.100(3) 0.002(2) 0.054(3) -0.006(2)
C5B 0.101(3) 0.111(3) 0.098(3) 0.004(2) 0.056(3) -0.001(3)
C4A 0.112(3) 0.104(3) 0.110(4) 0.000(3) 0.066(3) -0.005(3)
C6A 0.112(3) 0.103(3) 0.105(4) 0.000(3) 0.066(3) -0.001(2)
C3A 0.106(3) 0.106(3) 0.104(4) 0.006(3) 0.049(3) 0.003(2)
C3C 0.111(4) 0.113(3) 0.102(4) -0.005(2) 0.062(3) -0.004(3)
C3B 0.093(3) 0.134(4) 0.090(3) 0.002(3) 0.048(3) -0.011(3)
C1C 0.112(4) 0.132(4) 0.101(4) -0.009(3) 0.056(3) -0.019(3)
C5C 0.108(3) 0.114(3) 0.095(3) -0.007(2) 0.060(3) -0.005(3)
C10B 0.125(3) 0.120(3) 0.115(3) 0.013(3) 0.074(3) 0.013(3)
C5A 0.129(4) 0.104(3) 0.111(4) 0.002(3) 0.073(3) 0.009(3)
C9A 0.128(3) 0.109(3) 0.099(3) -0.001(2) 0.074(3) -0.009(3)
C8A 0.142(4) 0.126(4) 0.113(3) -0.003(3) 0.083(3) -0.008(3)
C11B 0.132(4) 0.130(4) 0.120(4) 0.016(3) 0.072(3) 0.016(3)
C1B 0.099(3) 0.136(4) 0.113(4) 0.008(3) 0.056(3) 0.003(3)
C8C 0.128(4) 0.141(4) 0.120(4) -0.020(3) 0.076(3) -0.032(3)
C7A 0.152(4) 0.137(4) 0.116(4) 0.002(3) 0.083(4) -0.009(3)
C1A 0.105(3) 0.120(4) 0.114(4) 0.009(3) 0.040(3) 0.002(3)
C8B 0.107(3) 0.136(4) 0.140(4) 0.005(3) 0.066(3) 0.007(3)
C10C 0.127(4) 0.155(4) 0.118(4) -0.005(3) 0.076(3) -0.026(3)
C10A 0.158(4) 0.128(4) 0.122(4) -0.001(3) 0.092(3) -0.005(3)
C2C 0.099(3) 0.132(4) 0.114(4) -0.027(3) 0.054(3) -0.021(3)
C2A 0.128(4) 0.121(4) 0.090(3) 0.005(3) 0.039(3) -0.009(3)
C2B 0.099(3) 0.148(4) 0.111(4) 0.011(3) 0.058(3) 0.015(3)
C7C 0.135(4) 0.151(4) 0.128(4) -0.027(3) 0.079(3) -0.035(3)
C11A 0.176(5) 0.136(4) 0.132(4) -0.011(3) 0.105(4) -0.011(4)
C11C 0.138(4) 0.186(6) 0.147(4) -0.007(4) 0.092(4) -0.035(4)
C7B 0.115(4) 0.153(5) 0.156(5) -0.004(4) 0.072(4) 0.008(3)
O4 0.140(5) 0.190(6) 0.231(8) 0.016(5) 0.064(5) -0.026(4)
C4 0.164(8) 0.279(14) 0.178(10) -0.010(9) 0.088(8) -0.030(8)

loop_
_atom_type_symbol
_atom_type_description
_atom_type_scat_dispersion_real
_atom_type_scat_dispersion_imag
_atom_type_scat_source
C C 0.0033 0.0016 'International Tables Vol C Tables 4.2.6.8 and 6.1.1.4'
H H 0.0000 0.0000 'International Tables Vol C Tables 4.2.6.8 and 6.1.1.4'
Cl Cl 0.1484 0.1585 'International Tables Vol C Tables 4.2.6.8 and 6.1.1.4'
Fe Fe 0.3463 0.8444 'International Tables Vol C Tables 4.2.6.8 and 6.1.1.4'
N N 0.0061 0.0033 'International Tables Vol C Tables 4.2.6.8 and 6.1.1.4'
O O 0.0106 0.0060 'International Tables Vol C Tables 4.2.6.8 and 6.1.1.4'

loop_
_geom_angle_atom_site_label_1
_geom_angle_atom_site_label_2
_geom_angle_atom_site_label_3
_geom_angle
_geom_angle_site_symmetry_1
_geom_angle_site_symmetry_3
_geom_angle_publ_flag
N2B Fe1 N1C 92.67(14) . . ?
N2B Fe1 N1B 77.69(14) . . ?
N2C Fe1 N2B 92.43(13) . . ?
N2C Fe1 N1C 76.78(14) . . ?
N2C Fe1 N2A 92.23(14) . . ?
N2C Fe1 N1B 169.03(14) . . ?
N2A Fe1 N2B 94.13(14) . . ?
N2A Fe1 N1C 167.31(15) . . ?
N2A Fe1 N1B 93.22(14) . . ?
N1B Fe1 N1C 98.70(15) . . ?
N1A Fe1 N2B 170.75(15) . . ?
N1A Fe1 N2C 92.63(14) . . ?
N1A Fe1 N1C 96.02(15) . . ?
N1A Fe1 N2A 77.93(15) . . ?
N1A Fe1 N1B 97.81(15) . . ?
C6B N2B Fe1 142.7(3) . . ?
C6B N2B C4B 106.2(4) . . ?
C4B N2B Fe1 111.1(3) . . ?
C4C N2C Fe1 111.9(3) . . ?
C6C N2C Fe1 143.3(3) . . ?
C6C N2C C4C 104.8(4) . . ?
C6B N3B C9B 126.9(4) . . ?
C5B N3B C6B 107.0(4) . . ?
C5B N3B C9B 126.1(4) . . ?
C6C N3C C9C 128.0(4) . . ?
C6C N3C C5C 105.7(4) . . ?
C5C N3C C9C 126.3(4) . . ?
C3C N1C Fe1 114.9(3) . . ?
C3C N1C C2C 120.1(4) . . ?
C2C N1C Fe1 125.0(3) . . ?
C4A N2A Fe1 110.7(3) . . ?
C6A N2A Fe1 144.6(3) . . ?
C6A N2A C4A 104.7(4) . . ?
C6A N3A C5A 106.9(4) . . ?
C6A N3A C9A 127.4(4) . . ?
C5A N3A C9A 125.6(4) . . ?
C3B N1B Fe1 114.2(3) . . ?
C3B N1B C2B 118.4(4) . . ?
C2B N1B Fe1 127.4(3) . . ?
C1B N1 C1C 116.5(4) . . ?
C1A N1 C1C 118.5(4) . . ?
C1A N1 C1B 116.4(4) . . ?
C3A N1A Fe1 115.1(3) . . ?
C3A N1A C2A 117.4(4) . . ?
C2A N1A Fe1 127.3(3) . . ?
N2C C4C C3C 116.5(4) . . ?
C5C C4C N2C 110.4(4) . . ?
C5C C4C C3C 133.1(4) . . ?
N2B C6B N3B 111.0(4) . . ?
N2B C6B H6B 124.5 . . ?
N3B C6B H6B 124.5 . . ?
C10B C9B N3B 119.5(4) . . ?
C8B C9B N3B 121.5(5) . . ?
C8B C9B C10B 119.0(5) . . ?
C11B N4B C7B 115.5(5) . . ?
N2C C6C N3C 112.9(4) . . ?
N2C C6C H6C 123.5 . . ?
N3C C6C H6C 123.5 . . ?
N2B C4B C3B 118.0(4) . . ?
C5B C4B N2B 109.1(4) . . ?
C5B C4B C3B 132.9(5) . . ?
C11C N4C C7C 116.6(5) . . ?
C11A N4A C7A 117.0(5) . . ?
C8C C9C N3C 120.5(4) . . ?
C8C C9C C10C 118.4(5) . . ?
C10C C9C N3C 121.1(4) . . ?
N3B C5B C4B 106.6(4) . . ?
N3B C5B H5B 126.7 . . ?
C4B C5B H5B 126.7 . . ?
N2A C4A C3A 117.7(4) . . ?
C5A C4A N2A 110.5(4) . . ?
C5A C4A C3A 131.8(5) . . ?
N2A C6A N3A 111.6(4) . . ?
N2A C6A H6A 124.2 . . ?
N3A C6A H6A 124.2 . . ?
N1A C3A C4A 118.5(5) . . ?
N1A C3A H3A 120.7 . . ?
C4A C3A H3A 120.7 . . ?
N1C C3C C4C 119.8(5) . . ?
N1C C3C H3C 120.1 . . ?
C4C C3C H3C 120.1 . . ?
N1B C3B C4B 119.1(4) . . ?
N1B C3B H3B 120.5 . . ?
C4B C3B H3B 120.5 . . ?
N1 C1C H1CA 109.1 . . ?
N1 C1C H1CB 109.1 . . ?
N1 C1C C2C 112.6(4) . . ?
H1CA C1C H1CB 107.8 . . ?
C2C C1C H1CA 109.1 . . ?
C2C C1C H1CB 109.1 . . ?
N3C C5C H5C 126.9 . . ?
C4C C5C N3C 106.2(4) . . ?
C4C C5C H5C 126.9 . . ?
C9B C10B H10B 121.4 . . ?
C9B C10B C11B 117.1(5) . . ?
C11B C10B H10B 121.4 . . ?
N3A C5A H5A 126.8 . . ?
C4A C5A N3A 106.3(4) . . ?
C4A C5A H5A 126.8 . . ?
C8A C9A N3A 121.4(4) . . ?
C10A C9A N3A 119.6(5) . . ?
C10A C9A C8A 119.0(5) . . ?
C9A C8A H8A 121.2 . . ?
C9A C8A C7A 117.7(5) . . ?
C7A C8A H8A 121.2 . . ?
N4B C11B C10B 125.7(5) . . ?
N4B C11B H11B 117.1 . . ?
C10B C11B H11B 117.1 . . ?
N1 C1B H1BA 109.2 . . ?
N1 C1B H1BB 109.2 . . ?
N1 C1B C2B 112.0(4) . . ?
H1BA C1B H1BB 107.9 . . ?
C2B C1B H1BA 109.2 . . ?
C2B C1B H1BB 109.2 . . ?
C9C C8C H8C 120.6 . . ?
C9C C8C C7C 118.9(5) . . ?
C7C C8C H8C 120.6 . . ?
N4A C7A C8A 124.0(6) . . ?
N4A C7A H7A 118.0 . . ?
C8A C7A H7A 118.0 . . ?
N1 C1A H1AA 109.5 . . ?
N1 C1A H1AB 109.5 . . ?
N1 C1A C2A 110.7(4) . . ?
H1AA C1A H1AB 108.1 . . ?
C2A C1A H1AA 109.5 . . ?
C2A C1A H1AB 109.5 . . ?
C9B C8B H8B 120.5 . . ?
C9B C8B C7B 119.0(5) . . ?
C7B C8B H8B 120.5 . . ?
C9C C10C H10C 121.6 . . ?
C9C C10C C11C 116.8(5) . . ?
C11C C10C H10C 121.6 . . ?
C9A C10A H10A 120.9 . . ?
C9A C10A C11A 118.2(5) . . ?
C11A C10A H10A 120.9 . . ?
N1C C2C C1C 110.9(4) . . ?
N1C C2C H2CA 109.5 . . ?
N1C C2C H2CB 109.5 . . ?
C1C C2C H2CA 109.5 . . ?
C1C C2C H2CB 109.5 . . ?
H2CA C2C H2CB 108.1 . . ?
N1A C2A C1A 110.1(4) . . ?
N1A C2A H2AA 109.6 . . ?
N1A C2A H2AB 109.6 . . ?
C1A C2A H2AA 109.6 . . ?
C1A C2A H2AB 109.6 . . ?
H2AA C2A H2AB 108.2 . . ?
N1B C2B C1B 110.8(4) . . ?
N1B C2B H2BA 109.5 . . ?
N1B C2B H2BB 109.5 . . ?
C1B C2B H2BA 109.5 . . ?
C1B C2B H2BB 109.5 . . ?
H2BA C2B H2BB 108.1 . . ?
N4C C7C C8C 123.5(5) . . ?
N4C C7C H7C 118.2 . . ?
C8C C7C H7C 118.2 . . ?
N4A C11A C10A 124.1(6) . . ?
N4A C11A H11A 118.0 . . ?
C10A C11A H11A 118.0 . . ?
N4C C11C C10C 125.7(6) . . ?
N4C C11C H11C 117.1 . . ?
C10C C11C H11C 117.1 . . ?
N4B C7B C8B 123.7(5) . . ?
N4B C7B H7B 118.2 . . ?
C8B C7B H7B 118.2 . . ?

loop_
_geom_bond_atom_site_label_1
_geom_bond_atom_site_label_2
_geom_bond_distance
_geom_bond_site_symmetry_2
_geom_bond_publ_flag
Fe1 N2B 2.152(4) . ?
Fe1 N2C 2.151(3) . ?
Fe1 N1C 2.159(4) . ?
Fe1 N2A 2.152(4) . ?
Fe1 N1B 2.156(4) . ?
Fe1 N1A 2.140(4) . ?
N2B C6B 1.298(5) . ?
N2B C4B 1.383(5) . ?
N2C C4C 1.384(5) . ?
N2C C6C 1.316(5) . ?
N3B C6B 1.371(6) . ?
N3B C9B 1.422(6) . ?
N3B C5B 1.356(5) . ?
N3C C6C 1.353(6) . ?
N3C C9C 1.400(6) . ?
N3C C5C 1.395(5) . ?
N1C C3C 1.254(6) . ?
N1C C2C 1.462(6) . ?
N2A C4A 1.398(6) . ?
N2A C6A 1.309(6) . ?
N3A C6A 1.368(6) . ?
N3A C5A 1.370(6) . ?
N3A C9A 1.427(6) . ?
N1B C3B 1.280(6) . ?
N1B C2B 1.462(6) . ?
N1 C1C 1.453(6) . ?
N1 C1B 1.451(6) . ?
N1 C1A 1.447(6) . ?
N1A C3A 1.279(6) . ?
N1A C2A 1.467(6) . ?
C4C C3C 1.432(6) . ?
C4C C5C 1.352(6) . ?
C6B H6B 0.9300 . ?
C9B C10B 1.382(6) . ?
C9B C8B 1.369(6) . ?
N4B C11B 1.323(7) . ?
N4B C7B 1.339(7) . ?
C6C H6C 0.9300 . ?
C4B C5B 1.358(6) . ?
C4B C3B 1.429(6) . ?
N4C C7C 1.307(6) . ?
N4C C11C 1.295(7) . ?
N4A C7A 1.328(7) . ?
N4A C11A 1.322(7) . ?
C9C C8C 1.366(6) . ?
C9C C10C 1.379(6) . ?
C5B H5B 0.9300 . ?
C4A C3A 1.436(7) . ?
C4A C5A 1.340(6) . ?
C6A H6A 0.9300 . ?
C3A H3A 0.9300 . ?
C3C H3C 0.9300 . ?
C3B H3B 0.9300 . ?
C1C H1CA 0.9700 . ?
C1C H1CB 0.9700 . ?
C1C C2C 1.505(7) . ?
C5C H5C 0.9300 . ?
C10B H10B 0.9300 . ?
C10B C11B 1.391(7) . ?
C5A H5A 0.9300 . ?
C9A C8A 1.385(7) . ?
C9A C10A 1.383(7) . ?
C8A H8A 0.9300 . ?
C8A C7A 1.400(7) . ?
C11B H11B 0.9300 . ?
C1B H1BA 0.9700 . ?
C1B H1BB 0.9700 . ?
C1B C2B 1.511(7) . ?
C8C H8C 0.9300 . ?
C8C C7C 1.407(7) . ?
C7A H7A 0.9300 . ?
C1A H1AA 0.9700 . ?
C1A H1AB 0.9700 . ?
C1A C2A 1.522(7) . ?
C8B H8B 0.9300 . ?
C8B C7B 1.391(7) . ?
C10C H10C 0.9300 . ?
C10C C11C 1.407(7) . ?
C10A H10A 0.9300 . ?
C10A C11A 1.391(7) . ?
C2C H2CA 0.9700 . ?
C2C H2CB 0.9700 . ?
C2A H2AA 0.9700 . ?
C2A H2AB 0.9700 . ?
C2B H2BA 0.9700 . ?
C2B H2BB 0.9700 . ?
C7C H7C 0.9300 . ?
C11A H11A 0.9300 . ?
C11C H11C 0.9300 . ?
C7B H7B 0.9300 . ?
O4 C4 1.382(8) . ?

loop_
_geom_torsion_atom_site_label_1
_geom_torsion_atom_site_label_2
_geom_torsion_atom_site_label_3
_geom_torsion_atom_site_label_4
_geom_torsion
_geom_torsion_site_symmetry_1
_geom_torsion_site_symmetry_2
_geom_torsion_site_symmetry_3
_geom_torsion_site_symmetry_4
_geom_torsion_publ_flag
Fe1 N2B C6B N3B -177.1(3) . . . . ?
Fe1 N2B C4B C5B 178.0(3) . . . . ?
Fe1 N2B C4B C3B -1.8(5) . . . . ?
Fe1 N2C C4C C3C -5.1(5) . . . . ?
Fe1 N2C C4C C5C 177.0(3) . . . . ?
Fe1 N2C C6C N3C -176.9(3) . . . . ?
Fe1 N1C C3C C4C 1.6(6) . . . . ?
Fe1 N1C C2C C1C 71.6(5) . . . . ?
Fe1 N2A C4A C3A -2.4(5) . . . . ?
Fe1 N2A C4A C5A 177.8(3) . . . . ?
Fe1 N2A C6A N3A -176.1(4) . . . . ?
Fe1 N1B C3B C4B -1.0(6) . . . . ?
Fe1 N1B C2B C1B 69.1(6) . . . . ?
Fe1 N1A C3A C4A 0.1(6) . . . . ?
Fe1 N1A C2A C1A 70.7(6) . . . . ?
N2B C4B C5B N3B 0.2(5) . . . . ?
N2B C4B C3B N1B 2.0(7) . . . . ?
N2C C4C C3C N1C 2.4(7) . . . . ?
N2C C4C C5C N3C 1.6(5) . . . . ?
N3B C9B C10B C11B 179.8(4) . . . . ?
N3B C9B C8B C7B 179.9(5) . . . . ?
N3C C9C C8C C7C -178.9(5) . . . . ?
N3C C9C C10C C11C 178.7(5) . . . . ?
N2A C4A C3A N1A 1.6(7) . . . . ?
N2A C4A C5A N3A -0.2(5) . . . . ?
N3A C9A C8A C7A -179.3(4) . . . . ?
N3A C9A C10A C11A 179.1(4) . . . . ?
N1 C1C C2C N1C -54.3(6) . . . . ?
N1 C1B C2B N1B -53.5(6) . . . . ?
N1 C1A C2A N1A -55.9(6) . . . . ?
C4C N2C C6C N3C 1.3(5) . . . . ?
C6B N2B C4B C5B -0.7(5) . . . . ?
C6B N2B C4B C3B 179.5(4) . . . . ?
C6B N3B C9B C10B -179.7(4) . . . . ?
C6B N3B C9B C8B -1.3(6) . . . . ?
C6B N3B C5B C4B 0.3(5) . . . . ?
C9B N3B C6B N2B -178.8(4) . . . . ?
C9B N3B C5B C4B 178.4(4) . . . . ?
C9B C10B C11B N4B -0.9(8) . . . . ?
C9B C8B C7B N4B 1.5(9) . . . . ?
C6C N2C C4C C3C 176.0(4) . . . . ?
C6C N2C C4C C5C -1.8(5) . . . . ?
C6C N3C C9C C8C 1.6(7) . . . . ?
C6C N3C C9C C10C -176.9(5) . . . . ?
C6C N3C C5C C4C -0.8(5) . . . . ?
C4B N2B C6B N3B 0.9(5) . . . . ?
C9C N3C C6C N2C 178.8(4) . . . . ?
C9C N3C C5C C4C 180.0(4) . . . . ?
C9C C8C C7C N4C 1.2(9) . . . . ?
C9C C10C C11C N4C -0.9(10) . . . . ?
C5B N3B C6B N2B -0.8(5) . . . . ?
C5B N3B C9B C10B 2.6(6) . . . . ?
C5B N3B C9B C8B -179.0(4) . . . . ?
C5B C4B C3B N1B -177.8(5) . . . . ?
C4A N2A C6A N3A 1.0(5) . . . . ?
C6A N2A C4A C3A 179.4(4) . . . . ?
C6A N2A C4A C5A -0.4(5) . . . . ?
C6A N3A C5A C4A 0.8(5) . . . . ?
C6A N3A C9A C8A 22.8(7) . . . . ?
C6A N3A C9A C10A -156.7(5) . . . . ?
C3A N1A C2A C1A -105.5(5) . . . . ?
C3A C4A C5A N3A 180.0(5) . . . . ?
C3C N1C C2C C1C -105.4(5) . . . . ?
C3C C4C C5C N3C -175.7(5) . . . . ?
C3B N1B C2B C1B -107.1(5) . . . . ?
C3B C4B C5B N3B 180.0(5) . . . . ?
C1C N1 C1B C2B 130.2(5) . . . . ?
C1C N1 C1A C2A -80.1(6) . . . . ?
C5C N3C C6C N2C -0.4(5) . . . . ?
C5C N3C C9C C8C -179.4(4) . . . . ?
C5C N3C C9C C10C 2.2(7) . . . . ?
C5C C4C C3C N1C 179.7(5) . . . . ?
C10B C9B C8B C7B -1.7(8) . . . . ?
C5A N3A C6A N2A -1.2(5) . . . . ?
C5A N3A C9A C8A -156.8(5) . . . . ?
C5A N3A C9A C10A 23.8(7) . . . . ?
C5A C4A C3A N1A -178.6(5) . . . . ?
C9A N3A C6A N2A 179.3(4) . . . . ?
C9A N3A C5A C4A -179.6(4) . . . . ?
C9A C8A C7A N4A -0.2(8) . . . . ?
C9A C10A C11A N4A 0.5(9) . . . . ?
C8A C9A C10A C11A -0.3(7) . . . . ?
C11B N4B C7B C8B -0.9(9) . . . . ?
C1B N1 C1C C2C -83.6(5) . . . . ?
C1B N1 C1A C2A 133.3(5) . . . . ?
C8C C9C C10C C11C 0.2(8) . . . . ?
C7A N4A C11A C10A -0.5(9) . . . . ?
C1A N1 C1C C2C 129.9(5) . . . . ?
C1A N1 C1B C2B -82.6(5) . . . . ?
C8B C9B C10B C11B 1.4(7) . . . . ?
C10C C9C C8C C7C -0.4(7) . . . . ?
C10A C9A C8A C7A 0.2(7) . . . . ?
C2C N1C C3C C4C 178.9(4) . . . . ?
C2A N1A C3A C4A 176.7(4) . . . . ?
C2B N1B C3B C4B 175.7(4) . . . . ?
C7C N4C C11C C10C 1.6(10) . . . . ?
C11A N4A C7A C8A 0.3(8) . . . . ?
C11C N4C C7C C8C -1.7(9) . . . . ?
C7B N4B C11B C10B 0.6(8) . . . . ?

loop_
_smtbx_masks_void_nr
_smtbx_masks_void_average_x
_smtbx_masks_void_average_y
_smtbx_masks_void_average_z
_smtbx_masks_void_volume
_smtbx_masks_void_count_electrons
_smtbx_masks_void_content
1 0.000 -0.119 0.250 437.8 102.6 '4.5 Methanol,3.1 H2O'
2 0.000 0.119 0.750 437.8 102.5 '4.5 Methanol,3.1 H2O'
3 0.500 0.381 0.250 437.8 102.6 '4.5 Methanol,3.1 H2O'
4 0.500 0.619 0.750 437.8 102.5 '4.5 Methanol,3.1 H2O'
